data_7206785
loop_
_publ_author_name
'Shi, Jianwu'
'Li, Yabo'
'Jia, Ming'
'Xu, Li'
'Wang, Hua'

_publ_section_title
;
 Organic semiconductors based on annelated \b-oligothiophenes and its
 application for organic field-effect transistors
;
_journal_issue 44
_journal_name_full 'Journal of Materials Chemistry'
_journal_page_first 17612
_journal_paper_doi 10.1039/c1jm14383b
_journal_volume 21
_journal_year 2011
_chemical_formula_sum 'C24 H16 S3'
_chemical_formula_weight 400.55
_chemical_name_systematic
;

?

;
_space_group_IT_number 4
_symmetry_cell_setting monoclinic
_symmetry_space_group_name_Hall 'P 2yb'
_symmetry_space_group_name_H-M 'P 1 21 1'
_atom_sites_solution_hydrogens geom
_atom_sites_solution_primary direct
_atom_sites_solution_secondary difmap
_audit_creation_method SHELXL-97
_cell_angle_alpha 90.00
_cell_angle_beta 95.380(4)
_cell_angle_gamma 90.00
_cell_formula_units_Z 2
_cell_length_a 7.5473(19)
_cell_length_b 5.8673(15)
_cell_length_c 21.880(6)
_cell_measurement_reflns_used 2297
_cell_measurement_temperature 296(2)
_cell_measurement_theta_max 27.90
_cell_measurement_theta_min 2.81
_cell_volume 964.6(4)
_computing_cell_refinement 'Bruker SAINT'
_computing_data_collection 'Bruker APEX2'
_computing_data_reduction 'Bruker SAINT'
_computing_molecular_graphics 'Bruker SHELXTL'
_computing_publication_material 'Bruker SHELXTL'
_computing_structure_refinement 'SHELXL-97 (Sheldrick, 2008)'
_computing_structure_solution 'SHELXS-97 (Sheldrick, 2008)'
_diffrn_ambient_temperature 296(2)
_diffrn_measured_fraction_theta_full 0.992
_diffrn_measured_fraction_theta_max 0.992
_diffrn_measurement_device_type 'Bruker APEX-II CCD'
_diffrn_measurement_method '\f and \w scans'
_diffrn_radiation_monochromator graphite
_diffrn_radiation_source 'fine-focus sealed tube'
_diffrn_radiation_type MoK\a
_diffrn_radiation_wavelength 0.71073
_diffrn_reflns_av_R_equivalents 0.0364
_diffrn_reflns_av_sigmaI/netI 0.0591
_diffrn_reflns_limit_h_max 8
_diffrn_reflns_limit_h_min -8
_diffrn_reflns_limit_k_max 6
_diffrn_reflns_limit_k_min -6
_diffrn_reflns_limit_l_max 13
_diffrn_reflns_limit_l_min -26
_diffrn_reflns_number 4838
_diffrn_reflns_theta_full 24.98
_diffrn_reflns_theta_max 24.98
_diffrn_reflns_theta_min 2.71
_exptl_absorpt_coefficient_mu 0.390
_exptl_absorpt_correction_T_max 0.8986
_exptl_absorpt_correction_T_min 0.8502
_exptl_absorpt_correction_type multi-scan
_exptl_absorpt_process_details SADABS
_exptl_crystal_colour Colorless
_exptl_crystal_density_diffrn 1.379
_exptl_crystal_density_meas 0
_exptl_crystal_density_method 'not measured'
_exptl_crystal_description Block
_exptl_crystal_F_000 416
_exptl_crystal_size_max 0.43
_exptl_crystal_size_mid 0.35
_exptl_crystal_size_min 0.28
_refine_diff_density_max 0.368
_refine_diff_density_min -0.285
_refine_diff_density_rms 0.055
_refine_ls_abs_structure_details 'Flack H D (1983), Acta Cryst. A39, 876-881'
_refine_ls_abs_structure_Flack 0.19(9)
_refine_ls_extinction_method none
_refine_ls_goodness_of_fit_ref 1.050
_refine_ls_hydrogen_treatment constr
_refine_ls_matrix_type full
_refine_ls_number_parameters 244
_refine_ls_number_reflns 3280
_refine_ls_number_restraints 1
_refine_ls_restrained_S_all 1.050
_refine_ls_R_factor_all 0.0479
_refine_ls_R_factor_gt 0.0445
_refine_ls_shift/su_max 0.001
_refine_ls_shift/su_mean 0.000
_refine_ls_structure_factor_coef Fsqd
_refine_ls_weighting_details 'calc w=1/[\s^2^(Fo^2^)+(0.0594P)^2^+0.1744P] where P=(Fo^2^+2Fc^2^)/3'
_refine_ls_weighting_scheme calc
_refine_ls_wR_factor_gt 0.1133
_refine_ls_wR_factor_ref 0.1156
_reflns_number_gt 3041
_reflns_number_total 3280
_reflns_threshold_expression >2sigma(I)
_cod_data_source_file c1jm14383b.txt
_cod_data_source_block a
_cod_depositor_comments
;
The following automatic conversions were performed:

'_symmetry_cell_setting' value 'Monoclinic' changed to 'monoclinic'
according to /home/saulius/struct/CIF-dictionaries/cif_core.dic
dictionary named 'cif_core.dic' version 2.4.1 from
2010-06-29.

'_exptl_absorpt_correction_type' value 'Multi-scan'
changed to 'multi-scan' according to
/home/saulius/struct/CIF-dictionaries/cif_core.dic dictionary named
'cif_core.dic' version 2.4.1 from
2010-06-29.

'_refine_ls_hydrogen_treatment' value 'CONSTR' changed
to 'constr' according to
/home/saulius/struct/CIF-dictionaries/cif_core.dic dictionary named
'cif_core.dic' version 2.4.1 from 2010-06-29.

Automatic conversion script
Id: cif_fix_values 1715 2011-07-08 13:25:40Z adriana 
;
_cod_original_sg_symbol_H-M 'P2(1) '
_cod_database_code 7206785

loop_
_symmetry_equiv_pos_as_xyz
'x, y, z'
'-x, y+1/2, -z'

loop_
_atom_site_label
_atom_site_type_symbol
_atom_site_fract_x
_atom_site_fract_y
_atom_site_fract_z
_atom_site_U_iso_or_equiv
_atom_site_adp_type
_atom_site_occupancy
_atom_site_symmetry_multiplicity
_atom_site_calc_flag
_atom_site_refinement_flags
S1 S 0.27747(11) 1.04623(15) 0.36265(4) 0.0403(2) Uani 1 1 d .
S2 S 0.35758(11) 1.23966(15) 0.49680(4) 0.0384(2) Uani 1 1 d .
S3 S 0.34718(11) 1.05136(15) 0.63120(4) 0.0399(2) Uani 1 1 d .
C1 C 0.2296(5) 0.7058(7) 0.13605(16) 0.0481(9) Uani 1 1 d .
H1 H 0.2899 0.8440 0.1399 0.058 Uiso 1 1 calc R
C2 C 0.1955(5) 0.6079(9) 0.07835(17) 0.0585(11) Uani 1 1 d .
H2 H 0.2311 0.6828 0.0441 0.070 Uiso 1 1 calc R
C3 C 0.1097(5) 0.4011(9) 0.07136(19) 0.0589(11) Uani 1 1 d .
H3 H 0.0856 0.3370 0.0326 0.071 Uiso 1 1 calc R
C4 C 0.0597(5) 0.2899(8) 0.12286(19) 0.0576(11) Uani 1 1 d .
H4 H 0.0042 0.1484 0.1188 0.069 Uiso 1 1 calc R
C5 C 0.0919(5) 0.3887(7) 0.18075(17) 0.0489(9) Uani 1 1 d .
H5 H 0.0574 0.3122 0.2149 0.059 Uiso 1 1 calc R
C6 C 0.1750(4) 0.6004(6) 0.18827(15) 0.0404(8) Uani 1 1 d .
C7 C 0.2070(4) 0.7166(7) 0.24742(15) 0.0418(8) Uani 1 1 d .
H7 H 0.2771 0.8470 0.2481 0.050 Uiso 1 1 calc R
C8 C 0.1466(4) 0.6558(6) 0.30043(15) 0.0389(8) Uani 1 1 d .
H8 H 0.0777 0.5243 0.3002 0.047 Uiso 1 1 calc R
C9 C 0.1782(4) 0.7753(6) 0.35814(15) 0.0352(8) Uani 1 1 d .
C10 C 0.1450(4) 0.6959(6) 0.41498(13) 0.0320(7) Uani 1 1 d .
H10 H 0.0916 0.5562 0.4213 0.038 Uiso 1 1 calc R
C11 C 0.2015(4) 0.8509(6) 0.46350(15) 0.0300(7) Uani 1 1 d .
C12 C 0.2737(4) 1.0476(6) 0.44164(13) 0.0341(7) Uani 1 1 d .
C13 C 0.2177(4) 0.8525(6) 0.53001(14) 0.0307(7) Uani 1 1 d .
C14 C 0.3004(4) 1.0511(6) 0.55226(13) 0.0320(7) Uani 1 1 d .
C15 C 0.1882(4) 0.6987(6) 0.57870(14) 0.0333(8) Uani 1 1 d .
H15 H 0.1322 0.5583 0.5726 0.040 Uiso 1 1 calc R
C16 C 0.2510(4) 0.7800(6) 0.63537(15) 0.0351(8) Uani 1 1 d .
C17 C 0.2522(4) 0.6619(6) 0.69386(15) 0.0376(8) Uani 1 1 d .
H17 H 0.1843 0.5298 0.6943 0.045 Uiso 1 1 calc R
C18 C 0.3406(4) 0.7235(7) 0.74680(15) 0.0415(8) Uani 1 1 d .
H18 H 0.4069 0.8570 0.7463 0.050 Uiso 1 1 calc R
C19 C 0.3452(4) 0.6048(6) 0.80566(15) 0.0385(8) Uani 1 1 d .
C20 C 0.2655(5) 0.3932(7) 0.81236(18) 0.0486(9) Uani 1 1 d .
H20 H 0.2104 0.3199 0.7780 0.058 Uiso 1 1 calc R
C21 C 0.2671(5) 0.2894(8) 0.86971(18) 0.0558(11) Uani 1 1 d .
H21 H 0.2132 0.1482 0.8735 0.067 Uiso 1 1 calc R
C22 C 0.3490(6) 0.3972(10) 0.92066(19) 0.0637(12) Uani 1 1 d .
H22 H 0.3493 0.3292 0.9591 0.076 Uiso 1 1 calc R
C23 C 0.4299(5) 0.6042(10) 0.91505(17) 0.0644(13) Uani 1 1 d .
H23 H 0.4857 0.6757 0.9496 0.077 Uiso 1 1 calc R
C24 C 0.4288(5) 0.7071(7) 0.85800(15) 0.0487(9) Uani 1 1 d .
H24 H 0.4850 0.8470 0.8547 0.058 Uiso 1 1 calc R

loop_
_atom_site_aniso_label
_atom_site_aniso_U_11
_atom_site_aniso_U_22
_atom_site_aniso_U_33
_atom_site_aniso_U_23
_atom_site_aniso_U_13
_atom_site_aniso_U_12
S1 0.0420(4) 0.0390(5) 0.0403(4) 0.0058(4) 0.0063(3) -0.0064(4)
S2 0.0382(4) 0.0308(4) 0.0463(5) 0.0010(4) 0.0045(3) -0.0065(4)
S3 0.0417(4) 0.0380(5) 0.0399(4) -0.0056(4) 0.0033(3) -0.0075(4)
C1 0.048(2) 0.052(3) 0.0451(19) -0.0007(18) 0.0113(15) -0.0032(19)
C2 0.057(2) 0.078(3) 0.042(2) 0.001(2) 0.0133(17) -0.003(2)
C3 0.054(2) 0.075(3) 0.048(2) -0.019(2) 0.0057(19) 0.000(2)
C4 0.053(2) 0.058(3) 0.062(3) -0.017(2) 0.0071(19) -0.009(2)
C5 0.051(2) 0.049(2) 0.048(2) -0.0010(18) 0.0101(17) -0.0083(19)
C6 0.0346(17) 0.047(2) 0.0400(17) -0.0024(16) 0.0064(14) 0.0001(15)
C7 0.0376(17) 0.047(2) 0.0402(17) 0.0000(17) 0.0030(13) -0.0073(17)
C8 0.0373(17) 0.040(2) 0.0385(17) 0.0028(15) 0.0003(14) -0.0015(15)
C9 0.0267(15) 0.035(2) 0.0437(18) 0.0006(15) 0.0038(13) -0.0031(14)
C10 0.0256(14) 0.036(2) 0.0340(15) 0.0049(14) 0.0014(12) 0.0015(14)
C11 0.0173(14) 0.0297(17) 0.0434(17) 0.0024(14) 0.0049(12) 0.0049(13)
C12 0.0280(14) 0.0341(18) 0.0402(16) 0.0059(17) 0.0029(12) 0.0029(16)
C13 0.0195(14) 0.0345(18) 0.0385(17) 0.0004(15) 0.0054(12) 0.0002(13)
C14 0.0283(14) 0.0311(17) 0.0372(15) -0.0022(16) 0.0059(12) 0.0027(15)
C15 0.0244(14) 0.036(2) 0.0400(17) 0.0012(15) 0.0045(12) -0.0041(14)
C16 0.0287(15) 0.036(2) 0.0416(18) -0.0015(14) 0.0088(13) -0.0004(13)
C17 0.0348(17) 0.0388(19) 0.0398(18) -0.0029(15) 0.0066(14) -0.0020(14)
C18 0.0374(17) 0.044(2) 0.0438(18) -0.0038(17) 0.0054(14) -0.0067(17)
C19 0.0317(16) 0.046(2) 0.0381(17) -0.0015(15) 0.0032(13) 0.0037(15)
C20 0.042(2) 0.055(3) 0.047(2) 0.0016(19) -0.0025(16) -0.0017(18)
C21 0.048(2) 0.065(3) 0.056(2) 0.019(2) 0.0104(18) 0.0036(19)
C22 0.056(3) 0.091(4) 0.045(2) 0.019(2) 0.0079(19) 0.012(3)
C23 0.060(2) 0.094(4) 0.0363(19) -0.008(2) -0.0092(17) 0.004(3)
C24 0.0447(19) 0.054(3) 0.047(2) -0.0119(19) 0.0020(15) -0.0045(19)

loop_
_atom_type_symbol
_atom_type_description
_atom_type_scat_dispersion_real
_atom_type_scat_dispersion_imag
_atom_type_scat_source
C C 0.0033 0.0016 'International Tables Vol C Tables 4.2.6.8 and 6.1.1.4'
H H 0.0000 0.0000 'International Tables Vol C Tables 4.2.6.8 and 6.1.1.4'
S S 0.1246 0.1234 'International Tables Vol C Tables 4.2.6.8 and 6.1.1.4'

loop_
_geom_angle_atom_site_label_1
_geom_angle_atom_site_label_2
_geom_angle_atom_site_label_3
_geom_angle
C12 S1 C9 90.78(16)
C12 S2 C14 88.50(16)
C14 S3 C16 90.26(16)
C2 C1 C6 121.2(4)
C2 C1 H1 119.4
C6 C1 H1 119.4
C3 C2 C1 120.7(4)
C3 C2 H2 119.7
C1 C2 H2 119.7
C2 C3 C4 119.1(4)
C2 C3 H3 120.5
C4 C3 H3 120.5
C5 C4 C3 120.4(4)
C5 C4 H4 119.8
C3 C4 H4 119.8
C4 C5 C6 121.1(4)
C4 C5 H5 119.5
C6 C5 H5 119.5
C5 C6 C1 117.5(3)
C5 C6 C7 123.7(3)
C1 C6 C7 118.8(3)
C8 C7 C6 127.1(3)
C8 C7 H7 116.4
C6 C7 H7 116.4
C7 C8 C9 126.0(3)
C7 C8 H8 117.0
C9 C8 H8 117.0
C10 C9 C8 126.7(3)
C10 C9 S1 111.7(3)
C8 C9 S1 121.5(3)
C9 C10 C11 112.9(3)
C9 C10 H10 123.5
C11 C10 H10 123.5
C12 C11 C10 111.9(3)
C12 C11 C13 110.1(3)
C10 C11 C13 137.7(3)
C11 C12 S1 112.7(3)
C11 C12 S2 115.7(2)
S1 C12 S2 131.4(2)
C14 C13 C15 111.4(3)
C14 C13 C11 110.5(3)
C15 C13 C11 137.7(3)
C13 C14 S3 113.2(2)
C13 C14 S2 115.2(2)
S3 C14 S2 131.3(2)
C16 C15 C13 112.9(3)
C16 C15 H15 123.5
C13 C15 H15 123.5
C15 C16 C17 127.1(3)
C15 C16 S3 112.2(3)
C17 C16 S3 120.6(3)
C18 C17 C16 126.7(4)
C18 C17 H17 116.7
C16 C17 H17 116.7
C17 C18 C19 127.3(4)
C17 C18 H18 116.4
C19 C18 H18 116.4
C24 C19 C20 117.7(3)
C24 C19 C18 119.4(3)
C20 C19 C18 122.9(3)
C21 C20 C19 121.1(4)
C21 C20 H20 119.4
C19 C20 H20 119.4
C20 C21 C22 119.6(4)
C20 C21 H21 120.2
C22 C21 H21 120.2
C23 C22 C21 120.3(4)
C23 C22 H22 119.8
C21 C22 H22 119.8
C22 C23 C24 120.1(4)
C22 C23 H23 119.9
C24 C23 H23 119.9
C19 C24 C23 121.2(4)
C19 C24 H24 119.4
C23 C24 H24 119.4

loop_
_geom_bond_atom_site_label_1
_geom_bond_atom_site_label_2
_geom_bond_distance
S1 C12 1.731(3)
S1 C9 1.756(3)
S2 C12 1.727(3)
S2 C14 1.726(3)
S3 C14 1.730(3)
S3 C16 1.756(4)
C1 C2 1.389(5)
C1 C6 1.395(5)
C1 H1 0.9300
C2 C3 1.377(7)
C2 H2 0.9300
C3 C4 1.385(6)
C3 H3 0.9300
C4 C5 1.394(5)
C4 H4 0.9300
C5 C6 1.394(5)
C5 H5 0.9300
C6 C7 1.462(5)
C7 C8 1.334(5)
C7 H7 0.9300
C8 C9 1.444(5)
C8 H8 0.9300
C9 C10 1.373(4)
C10 C11 1.432(5)
C10 H10 0.9300
C11 C12 1.381(5)
C11 C13 1.449(5)
C13 C14 1.389(5)
C13 C15 1.429(4)
C15 C16 1.371(4)
C15 H15 0.9300
C16 C17 1.455(5)
C17 C18 1.332(5)
C17 H17 0.9300
C18 C19 1.461(5)
C18 H18 0.9300
C19 C24 1.391(5)
C19 C20 1.393(5)
C20 C21 1.394(5)
C20 H20 0.9300
C21 C22 1.377(6)
C21 H21 0.9300
C22 C23 1.370(7)
C22 H22 0.9300
C23 C24 1.386(5)
C23 H23 0.9300
C24 H24 0.9300
